data_4106179
loop_
_publ_author_name
'Qinliang Zhao'
'T. David Harris'
'Theodore A. Betley'

_publ_contact_author_address
;Department of Chemistry and Chemical Biology
Harvard University
Mallinckrodt 306E
12 Oxford Street
Cambridge, MA 02138
;
_publ_contact_author_email betley@chemistry.harvard.edu
_publ_contact_author_name 'Professor Theodore A. Betley'
_publ_contact_author_phone 617-496-9944
_publ_section_title
;
 [(HL)2Fe6(NCMe)m]n+ (m = 0, 2, 4, 6; n= -1, 0, 1, 2, 3, 4, 6): An
 Electron-Transfer Series Featuring Octahedral Fe6 Clusters Supported by a
 Hexaamide Ligand Platform
;
_journal_name_full 'Journal of the American Chemical Society'
_journal_page_first 8293
_journal_page_last 8306
_journal_paper_doi 10.1021/ja2015845
_journal_volume 133
_journal_year 2011
_chemical_formula_moiety 'C54 H60 Fe6 N16, 2(C4 H8 O), 2(F6 P)'
_chemical_formula_sum 'C62 H76 F12 Fe6 N16 O2 P2'
_chemical_formula_weight 1702.43
_chemical_name_common '[(HL)2Fe6(NCMe)4][PF6]2'
_space_group_IT_number 15
_symmetry_cell_setting monoclinic
_symmetry_space_group_name_Hall '-C 2yc'
_symmetry_space_group_name_H-M 'C 1 2/c 1'
_atom_sites_solution_hydrogens geom
_atom_sites_solution_primary direct
_atom_sites_solution_secondary difmap
_audit_creation_method SHELXL-97
_cell_angle_alpha 90.00
_cell_angle_beta 94.854(2)
_cell_angle_gamma 90.00
_cell_formula_units_Z 4
_cell_length_a 22.5059(9)
_cell_length_b 16.1890(6)
_cell_length_c 18.8404(6)
_cell_measurement_reflns_used 9854
_cell_measurement_temperature 120(2)
_cell_measurement_theta_max 25.038
_cell_measurement_theta_min 2.516
_cell_volume 6839.8(4)
_computing_cell_refinement 'Bruker SAINT'
_computing_data_collection 'Bruker SMART'
_computing_data_reduction 'Bruker SAINT'
_computing_molecular_graphics XP
_computing_publication_material XCIF
_computing_structure_refinement 'SHELXL-97 (Sheldrick, 1997)'
_computing_structure_solution 'SHELXS-97 (Sheldrick, 1990)'
_diffrn_ambient_temperature 120(2)
_diffrn_measured_fraction_theta_full 0.998
_diffrn_measured_fraction_theta_max 0.998
_diffrn_measurement_device_type 'CCD area detector'
_diffrn_measurement_method 'phi and omega scans'
_diffrn_radiation_monochromator graphite
_diffrn_radiation_source 'fine-focus sealed tube'
_diffrn_radiation_type MoK\a
_diffrn_radiation_wavelength 0.71073
_diffrn_reflns_av_R_equivalents 0.0000
_diffrn_reflns_av_sigmaI/netI 0.0716
_diffrn_reflns_limit_h_max 26
_diffrn_reflns_limit_h_min -26
_diffrn_reflns_limit_k_max 19
_diffrn_reflns_limit_k_min 0
_diffrn_reflns_limit_l_max 22
_diffrn_reflns_limit_l_min 0
_diffrn_reflns_number 6078
_diffrn_reflns_theta_full 25.08
_diffrn_reflns_theta_max 25.08
_diffrn_reflns_theta_min 1.55
_exptl_absorpt_coefficient_mu 1.375
_exptl_absorpt_correction_T_max 0.9664
_exptl_absorpt_correction_T_min 0.6161
_exptl_absorpt_correction_type multi-scan
_exptl_absorpt_process_details 'SADABS (Bruker AXS, 2004)'
_exptl_crystal_colour black
_exptl_crystal_density_diffrn 1.653
_exptl_crystal_description plate
_exptl_crystal_F_000 3480
_exptl_crystal_size_max 0.39
_exptl_crystal_size_mid 0.20
_exptl_crystal_size_min 0.03
_refine_diff_density_max 1.792
_refine_diff_density_min -0.508
_refine_diff_density_rms 0.224
_refine_ls_extinction_method none
_refine_ls_goodness_of_fit_ref 1.093
_refine_ls_hydrogen_treatment noref
_refine_ls_matrix_type full
_refine_ls_number_parameters 521
_refine_ls_number_reflns 6078
_refine_ls_number_restraints 106
_refine_ls_restrained_S_all 1.094
_refine_ls_R_factor_all 0.0867
_refine_ls_R_factor_gt 0.0660
_refine_ls_shift/su_max 0.000
_refine_ls_shift/su_mean 0.000
_refine_ls_structure_factor_coef Fsqd
_refine_ls_weighting_details 'calc w=1/[\s^2^(Fo^2^)+(0.0980P)^2^+0.0000P] where P=(Fo^2^+2Fc^2^)/3'
_refine_ls_weighting_scheme calc
_refine_ls_wR_factor_gt 0.1593
_refine_ls_wR_factor_ref 0.1706
_reflns_number_gt 4341
_reflns_number_total 6078
_reflns_threshold_expression >2sigma(I)
_cod_data_source_file ja2015845_si_002_4.cif
_cod_data_source_block 4
_cod_original_sg_symbol_H-M 'C 2/c'
_cod_database_code 4106179

loop_
_symmetry_equiv_pos_as_xyz
'x, y, z'
'-x, y, -z+1/2'
'x+1/2, y+1/2, z'
'-x+1/2, y+1/2, -z+1/2'
'-x, -y, -z'
'x, -y, z-1/2'
'-x+1/2, -y+1/2, -z'
'x+1/2, -y+1/2, z-1/2'

loop_
_atom_site_label
_atom_site_type_symbol
_atom_site_fract_x
_atom_site_fract_y
_atom_site_fract_z
_atom_site_U_iso_or_equiv
_atom_site_adp_type
_atom_site_occupancy
_atom_site_symmetry_multiplicity
_atom_site_calc_flag
_atom_site_refinement_flags
_atom_site_disorder_assembly
_atom_site_disorder_group
Fe1 Fe 0.32582(3) 0.74516(4) 0.03646(4) 0.0228(2) Uani 1 1 d . . .
Fe2 Fe 0.23673(3) 0.63892(4) 0.03594(4) 0.0229(2) Uani 1 1 d . . .
Fe3 Fe 0.22605(3) 0.79773(4) 0.08870(3) 0.0221(2) Uani 1 1 d . . .
N1 N 0.32023(18) 0.6355(2) 0.0820(2) 0.0222(9) Uani 1 1 d . . .
N2 N 0.25760(18) 0.5882(2) -0.0563(2) 0.0239(9) Uani 1 1 d . . .
N3 N 0.13827(18) 0.7977(2) 0.0488(2) 0.0224(9) Uani 1 1 d . . .
N4 N 0.21930(18) 0.6849(2) 0.1269(2) 0.0223(9) Uani 1 1 d . . .
H4C H 0.1806 0.6730 0.1375 0.027 Uiso 1 1 calc R . .
N5 N 0.31024(17) 0.8013(2) 0.1252(2) 0.0215(9) Uani 1 1 d . . .
H5C H 0.3182 0.7677 0.1650 0.026 Uiso 1 1 calc R . .
N6 N 0.15067(18) 0.6502(2) 0.0009(2) 0.0238(9) Uani 1 1 d . . .
H6A H 0.1396 0.6127 -0.0352 0.029 Uiso 1 1 calc R . .
N7 N 0.19981(19) 0.8392(3) 0.1811(2) 0.0267(10) Uani 1 1 d . . .
N8 N 0.2187(2) 0.5270(3) 0.0753(2) 0.0295(10) Uani 1 1 d . . .
C1 C 0.4062(2) 0.4763(3) -0.0185(3) 0.0341(13) Uani 1 1 d . . .
H1A H 0.4093 0.4616 -0.0685 0.051 Uiso 1 1 calc R . .
H1B H 0.3904 0.4292 0.0066 0.051 Uiso 1 1 calc R . .
H1C H 0.4457 0.4908 0.0038 0.051 Uiso 1 1 calc R . .
C2 C 0.3642(2) 0.5501(3) -0.0144(3) 0.0274(11) Uani 1 1 d . . .
C3 C 0.3619(2) 0.5697(3) 0.0645(3) 0.0266(11) Uani 1 1 d . . .
H3A H 0.3509 0.5185 0.0891 0.032 Uiso 1 1 calc R . .
H3B H 0.4024 0.5855 0.0843 0.032 Uiso 1 1 calc R . .
C4 C 0.3045(2) 0.5245(3) -0.0500(3) 0.0247(11) Uani 1 1 d . . .
H4A H 0.3107 0.5045 -0.0985 0.030 Uiso 1 1 calc R . .
H4B H 0.2897 0.4773 -0.0232 0.030 Uiso 1 1 calc R . .
C5 C 0.1083(2) 0.8781(3) 0.0521(3) 0.0266(11) Uani 1 1 d . . .
H5A H 0.1069 0.8932 0.1029 0.032 Uiso 1 1 calc R . .
H5B H 0.0666 0.8715 0.0317 0.032 Uiso 1 1 calc R . .
C11 C 0.3174(2) 0.6347(3) 0.1589(3) 0.0269(12) Uani 1 1 d . . .
C12 C 0.3630(2) 0.6129(3) 0.2086(3) 0.0306(12) Uani 1 1 d . . .
H12A H 0.4004 0.5960 0.1938 0.037 Uiso 1 1 calc R . .
C13 C 0.3540(3) 0.6156(3) 0.2809(3) 0.0392(14) Uani 1 1 d . . .
H13A H 0.3855 0.6005 0.3152 0.047 Uiso 1 1 calc R . .
C14 C 0.2997(3) 0.6401(3) 0.3034(3) 0.0336(13) Uani 1 1 d . . .
H14A H 0.2942 0.6420 0.3528 0.040 Uiso 1 1 calc R . .
C15 C 0.2538(3) 0.6616(3) 0.2538(3) 0.0315(12) Uani 1 1 d . . .
H15A H 0.2163 0.6776 0.2691 0.038 Uiso 1 1 calc R . .
C16 C 0.2619(2) 0.6601(3) 0.1820(3) 0.0275(12) Uani 1 1 d . . .
C21 C 0.2063(2) 0.5559(3) -0.1003(2) 0.0241(11) Uani 1 1 d . . .
C22 C 0.1891(2) 0.4738(3) -0.1061(3) 0.0306(12) Uani 1 1 d . . .
H22A H 0.2110 0.4328 -0.0790 0.037 Uiso 1 1 calc R . .
C23 C 0.3596(2) 1.0486(4) 0.1511(3) 0.0349(13) Uani 1 1 d . . .
H23A H 0.3707 1.1051 0.1551 0.042 Uiso 1 1 calc R . .
C24 C 0.3925(3) 0.9901(4) 0.1903(3) 0.0375(14) Uani 1 1 d . . .
H24A H 0.4258 1.0064 0.2217 0.045 Uiso 1 1 calc R . .
C25 C 0.3770(2) 0.9072(3) 0.1840(3) 0.0318(12) Uani 1 1 d . . .
H25A H 0.3996 0.8664 0.2106 0.038 Uiso 1 1 calc R . .
C26 C 0.3282(2) 0.8847(3) 0.1385(2) 0.0261(11) Uani 1 1 d . . .
C31 C 0.1023(2) 0.7360(3) 0.0780(3) 0.0262(11) Uani 1 1 d . . .
C32 C 0.0618(2) 0.7486(3) 0.1300(3) 0.0314(12) Uani 1 1 d . . .
H32A H 0.0574 0.8018 0.1502 0.038 Uiso 1 1 calc R . .
C33 C 0.0282(3) 0.6823(4) 0.1515(3) 0.0403(15) Uani 1 1 d . . .
H33A H 0.0004 0.6909 0.1860 0.048 Uiso 1 1 calc R . .
C34 C 0.0345(3) 0.6037(4) 0.1234(3) 0.0411(14) Uani 1 1 d . . .
H34A H 0.0112 0.5593 0.1387 0.049 Uiso 1 1 calc R . .
C35 C 0.0749(2) 0.5902(3) 0.0729(3) 0.0311(12) Uani 1 1 d . . .
H35A H 0.0799 0.5365 0.0540 0.037 Uiso 1 1 calc R . .
C36 C 0.1078(2) 0.6559(3) 0.0506(2) 0.0255(11) Uani 1 1 d . . .
C71 C 0.1829(2) 0.8536(3) 0.2350(3) 0.0305(12) Uani 1 1 d . . .
C72 C 0.1606(3) 0.8688(4) 0.3043(3) 0.0513(18) Uani 1 1 d . . .
H72A H 0.1183 0.8538 0.3025 0.077 Uiso 1 1 calc R . .
H72B H 0.1653 0.9274 0.3164 0.077 Uiso 1 1 calc R . .
H72C H 0.1833 0.8353 0.3405 0.077 Uiso 1 1 calc R . .
C81 C 0.2030(2) 0.4734(3) 0.1076(3) 0.0321(12) Uani 1 1 d . . .
C82 C 0.1825(3) 0.4065(4) 0.1514(3) 0.0516(17) Uani 1 1 d . . .
H82A H 0.1964 0.4164 0.2014 0.077 Uiso 1 1 calc R . .
H82B H 0.1987 0.3539 0.1358 0.077 Uiso 1 1 calc R . .
H82C H 0.1389 0.4043 0.1463 0.077 Uiso 1 1 calc R . .
P1 P 0.5000 0.45631(13) 0.2500 0.0339(5) Uani 1 2 d S . .
F1 F 0.5000 0.5550(3) 0.2500 0.0468(12) Uani 1 2 d S . .
F2 F 0.56156(14) 0.4556(2) 0.21276(17) 0.0408(8) Uani 1 1 d . . .
F3 F 0.5000 0.3575(3) 0.2500 0.0456(12) Uani 1 2 d S . .
F4 F 0.46348(15) 0.4564(2) 0.17311(17) 0.0476(9) Uani 1 1 d . . .
P2 P 0.2500 0.2500 0.0000 0.0437(6) Uani 1 2 d SD . .
F5 F 0.2813(2) 0.2273(3) 0.0762(2) 0.0790(15) Uani 1 1 d . A .
F6 F 0.2571(4) 0.3437(3) 0.0236(3) 0.056(3) Uani 0.661(18) 1 d PD A 1
F7 F 0.1894(3) 0.2443(5) 0.0368(4) 0.067(3) Uani 0.661(18) 1 d PD A 1
F6B F 0.2028(9) 0.3187(10) 0.0169(8) 0.096(9) Uani 0.339(18) 1 d PD A 2
F7B F 0.2012(7) 0.1816(10) 0.0083(9) 0.086(9) Uani 0.339(18) 1 d PD A 2
O1A O 0.5313(5) 0.8446(6) 0.1651(6) 0.105(4) Uani 0.598(12) 1 d PDU B 1
C1A C 0.5205(9) 0.7611(8) 0.1829(7) 0.110(5) Uani 0.598(12) 1 d PDU B 1
H1A1 H 0.4871 0.7572 0.2138 0.132 Uiso 0.598(12) 1 calc PR B 1
H1A2 H 0.5564 0.7360 0.2080 0.132 Uiso 0.598(12) 1 calc PR B 1
C2A C 0.5044(10) 0.7176(9) 0.1112(8) 0.110(6) Uani 0.598(12) 1 d PDU B 1
H2A1 H 0.5217 0.6614 0.1115 0.132 Uiso 0.598(12) 1 calc PR B 1
H2A2 H 0.4606 0.7133 0.1013 0.132 Uiso 0.598(12) 1 calc PR B 1
C3A C 0.5311(11) 0.7718(9) 0.0557(8) 0.105(6) Uani 0.598(12) 1 d PDU B 1
H3A1 H 0.5059 0.7709 0.0100 0.126 Uiso 0.598(12) 1 calc PR B 1
H3A2 H 0.5718 0.7530 0.0472 0.126 Uiso 0.598(12) 1 calc PR B 1
C4A C 0.5326(11) 0.8593(8) 0.0889(8) 0.108(7) Uani 0.598(12) 1 d PDU B 1
H4A1 H 0.5694 0.8890 0.0788 0.129 Uiso 0.598(12) 1 calc PR B 1
H4A2 H 0.4976 0.8921 0.0702 0.129 Uiso 0.598(12) 1 calc PR B 1
O1B O 0.5020(7) 0.8524(9) 0.1140(13) 0.100(7) Uani 0.402(12) 1 d PDU B 2
C1B C 0.4912(8) 0.7639(9) 0.1032(12) 0.071(6) Uani 0.402(12) 1 d PDU B 2
H1B1 H 0.4525 0.7541 0.0755 0.085 Uiso 0.402(12) 1 calc PR B 2
H1B2 H 0.4914 0.7346 0.1494 0.085 Uiso 0.402(12) 1 calc PR B 2
C2B C 0.5435(9) 0.7349(8) 0.0613(13) 0.069(6) Uani 0.402(12) 1 d PDU B 2
H2B1 H 0.5304 0.6927 0.0253 0.083 Uiso 0.402(12) 1 calc PR B 2
H2B2 H 0.5765 0.7122 0.0936 0.083 Uiso 0.402(12) 1 calc PR B 2
C3B C 0.5625(8) 0.8161(10) 0.0254(9) 0.070(5) Uani 0.402(12) 1 d PDU B 2
H3B1 H 0.6041 0.8132 0.0124 0.084 Uiso 0.402(12) 1 calc PR B 2
H3B2 H 0.5357 0.8294 -0.0175 0.084 Uiso 0.402(12) 1 calc PR B 2
C4B C 0.5558(8) 0.8788(10) 0.0854(13) 0.073(6) Uani 0.402(12) 1 d PDU B 2
H4B1 H 0.5902 0.8761 0.1218 0.087 Uiso 0.402(12) 1 calc PR B 2
H4B2 H 0.5520 0.9358 0.0665 0.087 Uiso 0.402(12) 1 calc PR B 2

loop_
_atom_site_aniso_label
_atom_site_aniso_U_11
_atom_site_aniso_U_22
_atom_site_aniso_U_33
_atom_site_aniso_U_23
_atom_site_aniso_U_13
_atom_site_aniso_U_12
Fe1 0.0306(4) 0.0250(4) 0.0132(4) -0.0005(3) 0.0049(3) -0.0007(3)
Fe2 0.0322(4) 0.0233(4) 0.0138(4) 0.0000(3) 0.0052(3) -0.0013(3)
Fe3 0.0316(4) 0.0236(4) 0.0116(4) -0.0007(3) 0.0052(3) -0.0006(3)
N1 0.031(2) 0.026(2) 0.010(2) -0.0017(16) 0.0067(16) 0.0039(18)
N2 0.030(2) 0.022(2) 0.019(2) 0.0015(17) 0.0036(17) -0.0020(18)
N3 0.028(2) 0.023(2) 0.017(2) -0.0006(17) 0.0056(17) -0.0005(17)
N4 0.026(2) 0.024(2) 0.017(2) 0.0013(17) 0.0005(17) -0.0029(17)
N5 0.030(2) 0.021(2) 0.013(2) 0.0015(16) 0.0021(16) 0.0003(17)
N6 0.031(2) 0.027(2) 0.014(2) -0.0026(17) 0.0077(17) -0.0009(18)
N7 0.034(2) 0.025(2) 0.022(2) -0.0006(18) 0.0043(19) 0.0007(18)
N8 0.046(3) 0.027(2) 0.016(2) -0.0027(19) 0.007(2) -0.005(2)
C1 0.043(3) 0.037(3) 0.021(3) -0.001(2) 0.002(2) 0.003(3)
C2 0.036(3) 0.027(3) 0.019(3) -0.003(2) 0.003(2) -0.002(2)
C3 0.034(3) 0.027(3) 0.019(3) -0.003(2) 0.007(2) 0.000(2)
C4 0.032(3) 0.024(3) 0.019(3) -0.002(2) 0.006(2) 0.003(2)
C5 0.031(3) 0.033(3) 0.016(3) -0.003(2) 0.004(2) 0.003(2)
C11 0.041(3) 0.026(3) 0.013(2) -0.001(2) 0.002(2) -0.006(2)
C12 0.043(3) 0.028(3) 0.022(3) -0.004(2) 0.004(2) 0.006(2)
C13 0.061(4) 0.038(3) 0.018(3) 0.006(2) -0.003(3) 0.008(3)
C14 0.055(4) 0.029(3) 0.017(3) 0.004(2) 0.003(2) 0.009(3)
C15 0.048(3) 0.028(3) 0.020(3) 0.003(2) 0.010(2) 0.002(2)
C16 0.042(3) 0.019(3) 0.023(3) 0.000(2) 0.006(2) -0.001(2)
C21 0.032(3) 0.028(3) 0.013(2) -0.002(2) 0.007(2) -0.004(2)
C22 0.041(3) 0.027(3) 0.025(3) -0.005(2) 0.008(2) 0.002(2)
C23 0.041(3) 0.031(3) 0.033(3) -0.006(2) 0.010(3) -0.009(2)
C24 0.043(3) 0.042(3) 0.028(3) -0.006(3) 0.005(3) -0.013(3)
C25 0.043(3) 0.033(3) 0.020(3) -0.001(2) 0.003(2) -0.003(2)
C26 0.035(3) 0.032(3) 0.013(2) -0.002(2) 0.009(2) -0.002(2)
C31 0.026(3) 0.038(3) 0.014(2) 0.000(2) 0.000(2) -0.003(2)
C32 0.031(3) 0.044(3) 0.020(3) -0.003(2) 0.007(2) 0.000(2)
C33 0.044(3) 0.054(4) 0.026(3) 0.000(3) 0.021(3) -0.008(3)
C34 0.049(4) 0.046(4) 0.030(3) -0.001(3) 0.015(3) -0.008(3)
C35 0.037(3) 0.033(3) 0.024(3) -0.002(2) 0.006(2) -0.009(2)
C36 0.029(3) 0.035(3) 0.012(2) 0.003(2) 0.000(2) -0.003(2)
C71 0.039(3) 0.031(3) 0.021(3) 0.001(2) -0.001(2) 0.006(2)
C72 0.062(4) 0.078(5) 0.015(3) -0.001(3) 0.007(3) 0.025(4)
C81 0.045(3) 0.026(3) 0.025(3) -0.001(2) 0.007(2) -0.001(3)
C82 0.077(5) 0.041(4) 0.041(4) 0.013(3) 0.024(3) -0.010(3)
P1 0.0415(12) 0.0357(12) 0.0255(11) 0.000 0.0084(9) 0.000
F1 0.043(3) 0.036(3) 0.061(3) 0.000 0.004(2) 0.000
F2 0.0430(19) 0.047(2) 0.0342(18) 0.0068(15) 0.0124(15) 0.0014(15)
F3 0.065(3) 0.035(3) 0.041(3) 0.000 0.029(2) 0.000
F4 0.049(2) 0.066(2) 0.0273(18) 0.0066(16) 0.0027(15) -0.0100(18)
P2 0.0857(18) 0.0267(11) 0.0199(11) 0.0024(8) 0.0109(11) -0.0093(11)
F5 0.135(4) 0.064(3) 0.035(2) 0.0206(19) -0.011(2) -0.031(3)
F6 0.106(9) 0.032(3) 0.030(3) -0.002(2) 0.010(4) -0.011(3)
F7 0.085(5) 0.073(7) 0.046(4) -0.002(4) 0.028(3) -0.011(4)
F6B 0.16(2) 0.080(14) 0.059(9) 0.012(8) 0.048(11) 0.018(14)
F7B 0.119(14) 0.072(14) 0.065(13) 0.032(12) 0.004(11) -0.043(12)
O1A 0.102(8) 0.090(6) 0.108(8) -0.034(6) -0.077(7) 0.019(6)
C1A 0.140(14) 0.099(9) 0.088(9) -0.017(7) -0.008(10) 0.035(10)
C2A 0.147(15) 0.081(9) 0.101(11) -0.025(9) 0.006(11) -0.025(11)
C3A 0.135(16) 0.088(11) 0.085(9) -0.004(8) -0.028(10) -0.002(12)
C4A 0.119(17) 0.068(8) 0.126(10) 0.011(8) -0.055(13) 0.003(10)
O1B 0.066(10) 0.087(9) 0.151(16) -0.042(10) 0.034(9) -0.034(8)
C1B 0.071(11) 0.061(10) 0.081(14) -0.002(10) 0.009(9) -0.035(9)
C2B 0.073(12) 0.036(8) 0.095(15) -0.008(9) -0.005(10) -0.016(9)
C3B 0.050(10) 0.071(11) 0.089(12) 0.026(8) 0.006(8) 0.003(9)
C4B 0.021(8) 0.040(9) 0.157(17) -0.005(9) 0.004(9) -0.014(7)

loop_
_atom_type_symbol
_atom_type_description
_atom_type_scat_dispersion_real
_atom_type_scat_dispersion_imag
_atom_type_scat_source
C C 0.0033 0.0016 'International Tables Vol C Tables 4.2.6.8 and 6.1.1.4'
H H 0.0000 0.0000 'International Tables Vol C Tables 4.2.6.8 and 6.1.1.4'
N N 0.0061 0.0033 'International Tables Vol C Tables 4.2.6.8 and 6.1.1.4'
F F 0.0171 0.0103 'International Tables Vol C Tables 4.2.6.8 and 6.1.1.4'
P P 0.1023 0.0942 'International Tables Vol C Tables 4.2.6.8 and 6.1.1.4'
Fe Fe 0.3463 0.8444 'International Tables Vol C Tables 4.2.6.8 and 6.1.1.4'
O O 0.0106 0.0060 'International Tables Vol C Tables 4.2.6.8 and 6.1.1.4'

loop_
_geom_angle_atom_site_label_1
_geom_angle_atom_site_label_2
_geom_angle_atom_site_label_3
_geom_angle
_geom_angle_site_symmetry_1
_geom_angle_site_symmetry_3
N6 Fe1 N5 88.80(16) 7_565 .
N6 Fe1 N1 167.54(18) 7_565 .
N5 Fe1 N1 91.32(16) . .
N6 Fe1 N3 82.40(16) 7_565 7_565
N5 Fe1 N3 165.31(17) . 7_565
N1 Fe1 N3 94.75(16) . 7_565
N6 Fe1 Fe3 91.10(12) 7_565 7_565
N5 Fe1 Fe3 142.00(12) . 7_565
N1 Fe1 Fe3 96.43(12) . 7_565
N3 Fe1 Fe3 50.43(12) 7_565 7_565
N6 Fe1 Fe2 143.47(13) 7_565 .
N5 Fe1 Fe2 96.56(12) . .
N1 Fe1 Fe2 48.84(12) . .
N3 Fe1 Fe2 97.51(12) 7_565 .
Fe3 Fe1 Fe2 63.02(3) 7_565 .
N6 Fe1 Fe2 48.70(12) 7_565 7_565
N5 Fe1 Fe2 89.18(12) . 7_565
N1 Fe1 Fe2 143.75(12) . 7_565
N3 Fe1 Fe2 93.76(12) 7_565 7_565
Fe3 Fe1 Fe2 63.29(3) 7_565 7_565
Fe2 Fe1 Fe2 95.11(3) . 7_565
N6 Fe1 Fe3 96.91(12) 7_565 .
N5 Fe1 Fe3 47.18(12) . .
N1 Fe1 Fe3 92.28(12) . .
N3 Fe1 Fe3 145.50(12) 7_565 .
Fe3 Fe1 Fe3 95.24(3) 7_565 .
Fe2 Fe1 Fe3 63.03(3) . .
Fe2 Fe1 Fe3 62.44(3) 7_565 .
N4 Fe2 N6 89.65(16) . .
N4 Fe2 N1 83.11(16) . .
N6 Fe2 N1 172.70(16) . .
N4 Fe2 N8 87.57(17) . .
N6 Fe2 N8 89.08(17) . .
N1 Fe2 N8 91.53(17) . .
N4 Fe2 N2 177.54(17) . .
N6 Fe2 N2 92.44(16) . .
N1 Fe2 N2 94.81(16) . .
N8 Fe2 N2 91.18(16) . .
N4 Fe2 Fe1 87.53(12) . .
N6 Fe2 Fe1 130.91(12) . .
N1 Fe2 Fe1 48.11(11) . .
N8 Fe2 Fe1 139.64(13) . .
N2 Fe2 Fe1 92.07(12) . .
N4 Fe2 Fe1 92.55(12) . 7_565
N6 Fe2 Fe1 46.29(11) . 7_565
N1 Fe2 Fe1 132.84(12) . 7_565
N8 Fe2 Fe1 135.35(13) . 7_565
N2 Fe2 Fe1 89.82(12) . 7_565
Fe1 Fe2 Fe1 84.89(3) . 7_565
N4 Fe2 Fe3 135.13(12) . 7_565
N6 Fe2 Fe3 92.31(11) . 7_565
N1 Fe2 Fe3 92.17(11) . 7_565
N8 Fe2 Fe3 137.26(12) . 7_565
N2 Fe2 Fe3 46.08(11) . 7_565
Fe1 Fe2 Fe3 58.37(2) . 7_565
Fe1 Fe2 Fe3 59.01(2) 7_565 7_565
N4 Fe2 Fe3 45.35(12) . .
N6 Fe2 Fe3 85.56(12) . .
N1 Fe2 Fe3 88.68(11) . .
N8 Fe2 Fe3 132.53(12) . .
N2 Fe2 Fe3 136.11(12) . .
Fe1 Fe2 Fe3 58.93(2) . .
Fe1 Fe2 Fe3 58.02(2) 7_565 .
Fe3 Fe2 Fe3 90.13(3) 7_565 .
N5 Fe3 N4 90.05(16) . .
N5 Fe3 N2 83.25(16) . 7_565
N4 Fe3 N2 173.23(17) . 7_565
N5 Fe3 N7 91.85(17) . .
N4 Fe3 N7 87.44(17) . .
N2 Fe3 N7 91.83(17) 7_565 .
N5 Fe3 N3 178.13(16) . .
N4 Fe3 N3 91.81(16) . .
N2 Fe3 N3 94.90(16) 7_565 .
N7 Fe3 N3 88.46(16) . .
N5 Fe3 Fe1 131.58(11) . 7_565
N4 Fe3 Fe1 92.33(12) . 7_565
N2 Fe3 Fe1 92.82(12) 7_565 7_565
N7 Fe3 Fe1 136.57(13) . 7_565
N3 Fe3 Fe1 48.12(11) . 7_565
N5 Fe3 Fe1 47.16(11) . .
N4 Fe3 Fe1 86.13(12) . .
N2 Fe3 Fe1 89.97(12) 7_565 .
N7 Fe3 Fe1 138.41(13) . .
N3 Fe3 Fe1 132.75(11) . .
Fe1 Fe3 Fe1 84.76(3) 7_565 .
N5 Fe3 Fe2 86.21(11) . 7_565
N4 Fe3 Fe2 133.89(12) . 7_565
N2 Fe3 Fe2 46.81(12) 7_565 7_565
N7 Fe3 Fe2 138.57(12) . 7_565
N3 Fe3 Fe2 92.33(11) . 7_565
Fe1 Fe3 Fe2 58.61(2) 7_565 7_565
Fe1 Fe3 Fe2 58.55(2) . 7_565
N5 Fe3 Fe2 92.43(11) . .
N4 Fe3 Fe2 44.34(12) . .
N2 Fe3 Fe2 136.59(12) 7_565 .
N7 Fe3 Fe2 131.55(12) . .
N3 Fe3 Fe2 88.74(11) . .
Fe1 Fe3 Fe2 58.68(2) 7_565 .
Fe1 Fe3 Fe2 58.05(2) . .
Fe2 Fe3 Fe2 89.87(3) 7_565 .
C11 N1 C3 107.4(4) . .
C11 N1 Fe1 116.6(3) . .
C3 N1 Fe1 119.1(3) . .
C11 N1 Fe2 108.3(3) . .
C3 N1 Fe2 120.9(3) . .
Fe1 N1 Fe2 83.05(15) . .
C21 N2 C4 108.8(4) . .
C21 N2 Fe3 108.5(3) . 7_565
C4 N2 Fe3 121.6(3) . 7_565
C21 N2 Fe2 113.9(3) . .
C4 N2 Fe2 115.7(3) . .
Fe3 N2 Fe2 87.10(16) 7_565 .
C31 N3 C5 109.1(4) . .
C31 N3 Fe1 110.6(3) . 7_565
C5 N3 Fe1 124.3(3) . 7_565
C31 N3 Fe3 114.8(3) . .
C5 N3 Fe3 114.5(3) . .
Fe1 N3 Fe3 81.45(15) 7_565 .
C16 N4 Fe2 111.4(3) . .
C16 N4 Fe3 117.6(3) . .
Fe2 N4 Fe3 90.31(16) . .
C16 N4 H4C 111.9 . .
Fe2 N4 H4C 111.9 . .
Fe3 N4 H4C 111.9 . .
C26 N5 Fe1 121.3(3) . .
C26 N5 Fe3 109.9(3) . .
Fe1 N5 Fe3 85.66(16) . .
C26 N5 H5C 112.3 . .
Fe1 N5 H5C 112.3 . .
Fe3 N5 H5C 112.3 . .
C36 N6 Fe1 114.4(3) . 7_565
C36 N6 Fe2 119.2(3) . .
Fe1 N6 Fe2 85.00(16) 7_565 .
C36 N6 H6A 111.9 . .
Fe1 N6 H6A 111.9 7_565 .
Fe2 N6 H6A 111.9 . .
C71 N7 Fe3 172.1(4) . .
C81 N8 Fe2 165.7(4) . .
C2 C1 H1A 109.5 . .
C2 C1 H1B 109.5 . .
H1A C1 H1B 109.5 . .
C2 C1 H1C 109.5 . .
H1A C1 H1C 109.5 . .
H1B C1 H1C 109.5 . .
C4 C2 C5 112.7(4) . 7_565
C4 C2 C3 112.8(4) . .
C5 C2 C3 110.3(4) 7_565 .
C4 C2 C1 107.1(4) . .
C5 C2 C1 107.2(4) 7_565 .
C3 C2 C1 106.4(4) . .
N1 C3 C2 116.3(4) . .
N1 C3 H3A 108.2 . .
C2 C3 H3A 108.2 . .
N1 C3 H3B 108.2 . .
C2 C3 H3B 108.2 . .
H3A C3 H3B 107.4 . .
N2 C4 C2 116.7(4) . .
N2 C4 H4A 108.1 . .
C2 C4 H4A 108.1 . .
N2 C4 H4B 108.1 . .
C2 C4 H4B 108.1 . .
H4A C4 H4B 107.3 . .
N3 C5 C2 116.7(4) . 7_565
N3 C5 H5A 108.1 . .
C2 C5 H5A 108.1 7_565 .
N3 C5 H5B 108.1 . .
C2 C5 H5B 108.1 7_565 .
H5A C5 H5B 107.3 . .
C12 C11 C16 119.3(5) . .
C12 C11 N1 126.0(5) . .
C16 C11 N1 114.7(4) . .
C11 C12 C13 119.8(5) . .
C11 C12 H12A 120.1 . .
C13 C12 H12A 120.1 . .
C14 C13 C12 120.8(5) . .
C14 C13 H13A 119.6 . .
C12 C13 H13A 119.6 . .
C15 C14 C13 119.7(5) . .
C15 C14 H14A 120.1 . .
C13 C14 H14A 120.1 . .
C14 C15 C16 120.4(5) . .
C14 C15 H15A 119.8 . .
C16 C15 H15A 119.8 . .
C15 C16 N4 125.3(5) . .
C15 C16 C11 120.0(5) . .
N4 C16 C11 114.7(4) . .
C22 C21 C26 118.7(5) . 7_565
C22 C21 N2 126.2(5) . .
C26 C21 N2 115.1(4) 7_565 .
C23 C22 C21 120.3(5) 7_565 .
C23 C22 H22A 119.9 7_565 .
C21 C22 H22A 119.9 . .
C22 C23 C24 120.9(5) 7_565 .
C22 C23 H23A 119.5 7_565 .
C24 C23 H23A 119.5 . .
C23 C24 C25 119.8(5) . .
C23 C24 H24A 120.1 . .
C25 C24 H24A 120.1 . .
C26 C25 C24 119.2(5) . .
C26 C25 H25A 120.4 . .
C24 C25 H25A 120.4 . .
C25 C26 C21 121.0(5) . 7_565
C25 C26 N5 123.8(5) . .
C21 C26 N5 115.1(4) 7_565 .
C36 C31 C32 118.1(5) . .
C36 C31 N3 115.8(4) . .
C32 C31 N3 126.1(5) . .
C33 C32 C31 119.4(5) . .
C33 C32 H32A 120.3 . .
C31 C32 H32A 120.3 . .
C34 C33 C32 121.3(5) . .
C34 C33 H33A 119.4 . .
C32 C33 H33A 119.4 . .
C35 C34 C33 120.0(5) . .
C35 C34 H34A 120.0 . .
C33 C34 H34A 120.0 . .
C36 C35 C34 119.1(5) . .
C36 C35 H35A 120.4 . .
C34 C35 H35A 120.4 . .
C35 C36 N6 124.7(5) . .
C35 C36 C31 122.2(5) . .
N6 C36 C31 113.0(4) . .
N7 C71 C72 177.8(6) . .
C71 C72 H72A 109.5 . .
C71 C72 H72B 109.5 . .
H72A C72 H72B 109.5 . .
C71 C72 H72C 109.5 . .
H72A C72 H72C 109.5 . .
H72B C72 H72C 109.5 . .
N8 C81 C82 177.9(6) . .
C81 C82 H82A 109.5 . .
C81 C82 H82B 109.5 . .
H82A C82 H82B 109.5 . .
C81 C82 H82C 109.5 . .
H82A C82 H82C 109.5 . .
H82B C82 H82C 109.5 . .
F1 P1 F3 180.000(1) . .
F1 P1 F4 89.93(15) . 2_655
F3 P1 F4 90.07(15) . 2_655
F1 P1 F4 89.93(15) . .
F3 P1 F4 90.07(15) . .
F4 P1 F4 179.9(3) 2_655 .
F1 P1 F2 90.44(13) . 2_655
F3 P1 F2 89.56(13) . 2_655
F4 P1 F2 90.03(17) 2_655 2_655
F4 P1 F2 89.97(17) . 2_655
F1 P1 F2 90.44(13) . .
F3 P1 F2 89.56(13) . .
F4 P1 F2 89.97(17) 2_655 .
F4 P1 F2 90.03(17) . .
F2 P1 F2 179.1(3) 2_655 .
F7B P2 F7B 180.0(16) 7 .
F7B P2 F7 135.8(8) 7 .
F7 P2 F7 180.0(4) . 7
F7B P2 F6 45.7(8) 7 .
F7B P2 F6 134.3(8) . .
F7 P2 F6 90.2(4) . .
F7 P2 F6 89.8(4) 7 .
F7B P2 F6 134.3(8) 7 7
F7B P2 F6 45.7(8) . 7
F7 P2 F6 89.8(4) . 7
F7 P2 F6 90.2(4) 7 7
F6 P2 F6 180.0(4) . 7
F7B P2 F6B 90.7(10) 7 .
F7B P2 F6B 89.3(10) . .
F7 P2 F6B 48.5(7) . .
F7 P2 F6B 131.5(7) 7 .
F6 P2 F6B 47.7(8) . .
F6 P2 F6B 132.3(8) 7 .
F7B P2 F6B 89.3(10) 7 7
F7B P2 F6B 90.7(10) . 7
F7 P2 F6B 131.5(7) . 7
F7 P2 F6B 48.5(7) 7 7
F6 P2 F6B 132.3(8) . 7
F6 P2 F6B 47.7(8) 7 7
F6B P2 F6B 180.0(10) . 7
F7B P2 F5 89.6(5) 7 .
F7B P2 F5 90.4(5) . .
F7 P2 F5 85.6(3) . .
F7 P2 F5 94.4(3) 7 .
F6 P2 F5 86.7(3) . .
F6 P2 F5 93.3(3) 7 .
F6B P2 F5 103.5(6) . .
F6B P2 F5 76.5(6) 7 .
F7B P2 F5 90.4(5) 7 7
F7B P2 F5 89.6(5) . 7
F7 P2 F5 94.4(3) . 7
F7 P2 F5 85.6(3) 7 7
F6 P2 F5 93.3(3) . 7
F6 P2 F5 86.7(3) 7 7
F6B P2 F5 76.5(6) . 7
F6B P2 F5 103.5(6) 7 7
F5 P2 F5 180.0(5) . 7
C1A O1A C4A 114.0(9) . .
O1A C1A C2A 105.1(9) . .
O1A C1A H1A1 110.7 . .
C2A C1A H1A1 110.7 . .
O1A C1A H1A2 110.7 . .
C2A C1A H1A2 110.7 . .
H1A1 C1A H1A2 108.8 . .
C3A C2A C1A 105.1(9) . .
C3A C2A H2A1 110.7 . .
C1A C2A H2A1 110.7 . .
C3A C2A H2A2 110.7 . .
C1A C2A H2A2 110.7 . .
H2A1 C2A H2A2 108.8 . .
C2A C3A C4A 104.2(10) . .
C2A C3A H3A1 110.9 . .
C4A C3A H3A1 110.9 . .
C2A C3A H3A2 110.9 . .
C4A C3A H3A2 110.9 . .
H3A1 C3A H3A2 108.9 . .
O1A C4A C3A 104.3(9) . .
O1A C4A H4A1 110.9 . .
C3A C4A H4A1 110.9 . .
O1A C4A H4A2 110.9 . .
C3A C4A H4A2 110.9 . .
H4A1 C4A H4A2 108.9 . .
C4B O1B C1B 112.0(10) . .
O1B C1B C2B 104.1(9) . .
O1B C1B H1B1 110.9 . .
C2B C1B H1B1 110.9 . .
O1B C1B H1B2 110.9 . .
C2B C1B H1B2 110.9 . .
H1B1 C1B H1B2 109.0 . .
C1B C2B C3B 102.4(10) . .
C1B C2B H2B1 111.3 . .
C3B C2B H2B1 111.3 . .
C1B C2B H2B2 111.3 . .
C3B C2B H2B2 111.3 . .
H2B1 C2B H2B2 109.2 . .
C4B C3B C2B 101.0(10) . .
C4B C3B H3B1 111.6 . .
C2B C3B H3B1 111.6 . .
C4B C3B H3B2 111.6 . .
C2B C3B H3B2 111.6 . .
H3B1 C3B H3B2 109.4 . .
O1B C4B C3B 102.6(10) . .
O1B C4B H4B1 111.2 . .
C3B C4B H4B1 111.2 . .
O1B C4B H4B2 111.2 . .
C3B C4B H4B2 111.2 . .
H4B1 C4B H4B2 109.2 . .

loop_
_geom_bond_atom_site_label_1
_geom_bond_atom_site_label_2
_geom_bond_distance
_geom_bond_site_symmetry_2
Fe1 N6 1.925(4) 7_565
Fe1 N5 1.961(4) .
Fe1 N1 1.981(4) .
Fe1 N3 1.983(4) 7_565
Fe1 Fe3 2.6344(9) 7_565
Fe1 Fe2 2.6412(10) .
Fe1 Fe2 2.6532(10) 7_565
Fe1 Fe3 2.6662(10) .
Fe2 N4 1.939(4) .
Fe2 N6 2.001(4) .
Fe2 N1 2.003(4) .
Fe2 N8 2.012(4) .
Fe2 N2 2.013(4) .
Fe2 Fe1 2.6532(10) 7_565
Fe2 Fe3 2.7571(9) 7_565
Fe2 Fe3 2.7743(10) .
Fe3 N5 1.961(4) .
Fe3 N4 1.974(4) .
Fe3 N2 1.989(4) 7_565
Fe3 N7 2.001(4) .
Fe3 N3 2.054(4) .
Fe3 Fe1 2.6344(9) 7_565
Fe3 Fe2 2.7571(9) 7_565
N1 C11 1.454(6) .
N1 C3 1.474(6) .
N2 C21 1.460(6) .
N2 C4 1.474(6) .
N2 Fe3 1.989(4) 7_565
N3 C31 1.424(6) .
N3 C5 1.471(6) .
N3 Fe1 1.983(4) 7_565
N4 C16 1.411(6) .
N4 H4C 0.9300 .
N5 C26 1.426(6) .
N5 H5C 0.9300 .
N6 C36 1.403(6) .
N6 Fe1 1.925(4) 7_565
N6 H6A 0.9300 .
N7 C71 1.137(6) .
N8 C81 1.134(7) .
C1 C2 1.529(7) .
C1 H1A 0.9800 .
C1 H1B 0.9800 .
C1 H1C 0.9800 .
C2 C4 1.507(7) .
C2 C5 1.520(7) 7_565
C2 C3 1.527(7) .
C3 H3A 0.9900 .
C3 H3B 0.9900 .
C4 H4A 0.9900 .
C4 H4B 0.9900 .
C5 C2 1.520(7) 7_565
C5 H5A 0.9900 .
C5 H5B 0.9900 .
C11 C12 1.376(7) .
C11 C16 1.418(7) .
C12 C13 1.395(7) .
C12 H12A 0.9500 .
C13 C14 1.384(8) .
C13 H13A 0.9500 .
C14 C15 1.379(8) .
C14 H14A 0.9500 .
C15 C16 1.381(7) .
C15 H15A 0.9500 .
C21 C22 1.385(7) .
C21 C26 1.398(7) 7_565
C22 C23 1.376(7) 7_565
C22 H22A 0.9500 .
C23 C22 1.376(7) 7_565
C23 C24 1.379(8) .
C23 H23A 0.9500 .
C24 C25 1.390(8) .
C24 H24A 0.9500 .
C25 C26 1.383(7) .
C25 H25A 0.9500 .
C26 C21 1.398(7) 7_565
C31 C36 1.405(7) .
C31 C32 1.409(7) .
C32 C33 1.392(8) .
C32 H32A 0.9500 .
C33 C34 1.390(8) .
C33 H33A 0.9500 .
C34 C35 1.387(7) .
C34 H34A 0.9500 .
C35 C36 1.381(7) .
C35 H35A 0.9500 .
C71 C72 1.459(7) .
C72 H72A 0.9800 .
C72 H72B 0.9800 .
C72 H72C 0.9800 .
C81 C82 1.458(8) .
C82 H82A 0.9800 .
C82 H82B 0.9800 .
C82 H82C 0.9800 .
P1 F1 1.597(5) .
P1 F3 1.600(5) .
P1 F4 1.604(3) 2_655
P1 F4 1.604(3) .
P1 F2 1.605(3) 2_655
P1 F2 1.605(3) .
P2 F7B 1.577(7) 7
P2 F7B 1.577(7) .
P2 F7 1.585(5) .
P2 F7 1.585(5) 7
P2 F6 1.585(5) .
P2 F6 1.585(5) 7
P2 F6B 1.588(8) .
P2 F6B 1.588(8) 7
P2 F5 1.589(4) .
P2 F5 1.589(4) 7
O1A C1A 1.420(10) .
O1A C4A 1.457(11) .
C1A C2A 1.538(11) .
C1A H1A1 0.9900 .
C1A H1A2 0.9900 .
C2A C3A 1.528(11) .
C2A H2A1 0.9900 .
C2A H2A2 0.9900 .
C3A C4A 1.548(11) .
C3A H3A1 0.9900 .
C3A H3A2 0.9900 .
C4A H4A1 0.9900 .
C4A H4A2 0.9900 .
O1B C4B 1.432(11) .
O1B C1B 1.465(11) .
C1B C2B 1.544(11) .
C1B H1B1 0.9900 .
C1B H1B2 0.9900 .
C2B C3B 1.555(11) .
C2B H2B1 0.9900 .
C2B H2B2 0.9900 .
C3B C4B 1.534(11) .
C3B H3B1 0.9900 .
C3B H3B2 0.9900 .
C4B H4B1 0.9900 .
C4B H4B2 0.9900 .

loop_
_geom_torsion_atom_site_label_1
_geom_torsion_atom_site_label_2
_geom_torsion_atom_site_label_3
_geom_torsion_atom_site_label_4
_geom_torsion
_geom_torsion_site_symmetry_1
_geom_torsion_site_symmetry_4
N6 Fe1 Fe2 N4 -99.9(2) 7_565 .
N5 Fe1 Fe2 N4 -3.03(17) . .
N1 Fe1 Fe2 N4 82.97(18) . .
N3 Fe1 Fe2 N4 172.72(17) 7_565 .
Fe3 Fe1 Fe2 N4 -149.29(12) 7_565 .
Fe2 Fe1 Fe2 N4 -92.79(12) 7_565 .
Fe3 Fe1 Fe2 N4 -37.32(12) . .
N6 Fe1 Fe2 N6 -12.5(3) 7_565 .
N5 Fe1 Fe2 N6 84.36(19) . .
N1 Fe1 Fe2 N6 170.4(2) . .
N3 Fe1 Fe2 N6 -99.89(19) 7_565 .
Fe3 Fe1 Fe2 N6 -61.90(15) 7_565 .
Fe2 Fe1 Fe2 N6 -5.40(15) 7_565 .
Fe3 Fe1 Fe2 N6 50.07(15) . .
N6 Fe1 Fe2 N1 177.1(3) 7_565 .
N5 Fe1 Fe2 N1 -86.00(18) . .
N3 Fe1 Fe2 N1 89.76(18) 7_565 .
Fe3 Fe1 Fe2 N1 127.75(14) 7_565 .
Fe2 Fe1 Fe2 N1 -175.75(15) 7_565 .
Fe3 Fe1 Fe2 N1 -120.28(14) . .
N6 Fe1 Fe2 N8 176.8(3) 7_565 .
N5 Fe1 Fe2 N8 -86.4(2) . .
N1 Fe1 Fe2 N8 -0.4(2) . .
N3 Fe1 Fe2 N8 89.4(2) 7_565 .
Fe3 Fe1 Fe2 N8 127.39(19) 7_565 .
Fe2 Fe1 Fe2 N8 -176.11(19) 7_565 .
Fe3 Fe1 Fe2 N8 -120.64(19) . .
N6 Fe1 Fe2 N2 82.5(2) 7_565 .
N5 Fe1 Fe2 N2 179.39(16) . .
N1 Fe1 Fe2 N2 -94.61(18) . .
N3 Fe1 Fe2 N2 -4.85(17) 7_565 .
Fe3 Fe1 Fe2 N2 33.14(12) 7_565 .
Fe2 Fe1 Fe2 N2 89.64(12) 7_565 .
Fe3 Fe1 Fe2 N2 145.11(12) . .
N6 Fe1 Fe2 Fe1 -7.1(2) 7_565 7_565
N5 Fe1 Fe2 Fe1 89.76(12) . 7_565
N1 Fe1 Fe2 Fe1 175.75(15) . 7_565
N3 Fe1 Fe2 Fe1 -94.49(12) 7_565 7_565
Fe3 Fe1 Fe2 Fe1 -56.50(2) 7_565 7_565
Fe2 Fe1 Fe2 Fe1 0.0 7_565 7_565
Fe3 Fe1 Fe2 Fe1 55.47(2) . 7_565
N6 Fe1 Fe2 Fe3 49.4(2) 7_565 7_565
N5 Fe1 Fe2 Fe3 146.26(12) . 7_565
N1 Fe1 Fe2 Fe3 -127.75(14) . 7_565
N3 Fe1 Fe2 Fe3 -37.99(12) 7_565 7_565
Fe2 Fe1 Fe2 Fe3 56.50(2) 7_565 7_565
Fe3 Fe1 Fe2 Fe3 111.97(3) . 7_565
N6 Fe1 Fe2 Fe3 -62.6(2) 7_565 .
N5 Fe1 Fe2 Fe3 34.29(12) . .
N1 Fe1 Fe2 Fe3 120.28(14) . .
N3 Fe1 Fe2 Fe3 -149.96(12) 7_565 .
Fe3 Fe1 Fe2 Fe3 -111.97(3) 7_565 .
Fe2 Fe1 Fe2 Fe3 -55.47(2) 7_565 .
N6 Fe1 Fe3 N5 -81.89(19) 7_565 .
N1 Fe1 Fe3 N5 89.68(19) . .
N3 Fe1 Fe3 N5 -168.5(3) 7_565 .
Fe3 Fe1 Fe3 N5 -173.64(16) 7_565 .
Fe2 Fe1 Fe3 N5 130.27(16) . .
Fe2 Fe1 Fe3 N5 -117.49(16) 7_565 .
N6 Fe1 Fe3 N4 -175.55(16) 7_565 .
N5 Fe1 Fe3 N4 -93.66(19) . .
N1 Fe1 Fe3 N4 -3.97(16) . .
N3 Fe1 Fe3 N4 97.8(2) 7_565 .
Fe3 Fe1 Fe3 N4 92.70(12) 7_565 .
Fe2 Fe1 Fe3 N4 36.61(11) . .
Fe2 Fe1 Fe3 N4 148.85(12) 7_565 .
N6 Fe1 Fe3 N2 -1.09(17) 7_565 7_565
N5 Fe1 Fe3 N2 80.80(19) . 7_565
N1 Fe1 Fe3 N2 170.49(16) . 7_565
N3 Fe1 Fe3 N2 -87.7(2) 7_565 7_565
Fe3 Fe1 Fe3 N2 -92.84(12) 7_565 7_565
Fe2 Fe1 Fe3 N2 -148.92(12) . 7_565
Fe2 Fe1 Fe3 N2 -36.69(12) 7_565 7_565
N6 Fe1 Fe3 N7 -93.8(2) 7_565 .
N5 Fe1 Fe3 N7 -11.9(2) . .
N1 Fe1 Fe3 N7 77.8(2) . .
N3 Fe1 Fe3 N7 179.6(3) 7_565 .
Fe3 Fe1 Fe3 N7 174.44(18) 7_565 .
Fe2 Fe1 Fe3 N7 118.36(18) . .
Fe2 Fe1 Fe3 N7 -129.41(18) 7_565 .
N6 Fe1 Fe3 N3 95.6(2) 7_565 .
N5 Fe1 Fe3 N3 177.5(2) . .
N1 Fe1 Fe3 N3 -92.86(19) . .
N3 Fe1 Fe3 N3 8.9(4) 7_565 .
Fe3 Fe1 Fe3 N3 3.81(15) 7_565 .
Fe2 Fe1 Fe3 N3 -52.28(15) . .
Fe2 Fe1 Fe3 N3 59.96(15) 7_565 .
N6 Fe1 Fe3 Fe1 91.75(13) 7_565 7_565
N5 Fe1 Fe3 Fe1 173.64(16) . 7_565
N1 Fe1 Fe3 Fe1 -96.68(12) . 7_565
N3 Fe1 Fe3 Fe1 5.1(2) 7_565 7_565
Fe3 Fe1 Fe3 Fe1 0.0 7_565 7_565
Fe2 Fe1 Fe3 Fe1 -56.09(2) . 7_565
Fe2 Fe1 Fe3 Fe1 56.15(2) 7_565 7_565
N6 Fe1 Fe3 Fe2 35.60(12) 7_565 7_565
N5 Fe1 Fe3 Fe2 117.49(16) . 7_565
N1 Fe1 Fe3 Fe2 -152.83(12) . 7_565
N3 Fe1 Fe3 Fe2 -51.0(2) 7_565 7_565
Fe3 Fe1 Fe3 Fe2 -56.15(2) 7_565 7_565
Fe2 Fe1 Fe3 Fe2 -112.24(3) . 7_565
N6 Fe1 Fe3 Fe2 147.84(13) 7_565 .
N5 Fe1 Fe3 Fe2 -130.27(16) . .
N1 Fe1 Fe3 Fe2 -40.59(12) . .
N3 Fe1 Fe3 Fe2 61.2(2) 7_565 .
Fe3 Fe1 Fe3 Fe2 56.09(2) 7_565 .
Fe2 Fe1 Fe3 Fe2 112.24(3) 7_565 .
N4 Fe2 Fe3 N5 87.6(2) . .
N6 Fe2 Fe3 N5 -178.51(16) . .
N1 Fe2 Fe3 N5 5.97(15) . .
N8 Fe2 Fe3 N5 96.8(2) . .
N2 Fe2 Fe3 N5 -89.6(2) . .
Fe1 Fe2 Fe3 N5 -34.05(11) . .
Fe1 Fe2 Fe3 N5 -138.74(12) 7_565 .
Fe3 Fe2 Fe3 N5 -86.20(11) 7_565 .
N6 Fe2 Fe3 N4 93.9(2) . .
N1 Fe2 Fe3 N4 -81.6(2) . .
N8 Fe2 Fe3 N4 9.2(2) . .
N2 Fe2 Fe3 N4 -177.2(2) . .
Fe1 Fe2 Fe3 N4 -121.64(17) . .
Fe1 Fe2 Fe3 N4 133.68(17) 7_565 .
Fe3 Fe2 Fe3 N4 -173.79(17) 7_565 .
N4 Fe2 Fe3 N2 170.3(2) . 7_565
N6 Fe2 Fe3 N2 -95.8(2) . 7_565
N1 Fe2 Fe3 N2 88.7(2) . 7_565
N8 Fe2 Fe3 N2 179.6(2) . 7_565
N2 Fe2 Fe3 N2 -6.9(3) . 7_565
Fe1 Fe2 Fe3 N2 48.68(17) . 7_565
Fe1 Fe2 Fe3 N2 -56.00(17) 7_565 7_565
Fe3 Fe2 Fe3 N2 -3.47(17) 7_565 7_565
N4 Fe2 Fe3 N7 -7.1(2) . .
N6 Fe2 Fe3 N7 86.9(2) . .
N1 Fe2 Fe3 N7 -88.7(2) . .
N8 Fe2 Fe3 N7 2.2(2) . .
N2 Fe2 Fe3 N7 175.8(2) . .
Fe1 Fe2 Fe3 N7 -128.69(17) . .
Fe1 Fe2 Fe3 N7 126.63(17) 7_565 .
Fe3 Fe2 Fe3 N7 179.16(17) 7_565 .
N4 Fe2 Fe3 N3 -93.9(2) . .
N6 Fe2 Fe3 N3 0.02(15) . .
N1 Fe2 Fe3 N3 -175.50(15) . .
N8 Fe2 Fe3 N3 -84.6(2) . .
N2 Fe2 Fe3 N3 88.9(2) . .
Fe1 Fe2 Fe3 N3 144.48(11) . .
Fe1 Fe2 Fe3 N3 39.80(11) 7_565 .
Fe3 Fe2 Fe3 N3 92.33(11) 7_565 .
N4 Fe2 Fe3 Fe1 -133.68(17) . 7_565
N6 Fe2 Fe3 Fe1 -39.78(11) . 7_565
N1 Fe2 Fe3 Fe1 144.70(11) . 7_565
N8 Fe2 Fe3 Fe1 -124.43(18) . 7_565
N2 Fe2 Fe3 Fe1 49.14(17) . 7_565
Fe1 Fe2 Fe3 Fe1 104.68(3) . 7_565
Fe3 Fe2 Fe3 Fe1 52.53(2) 7_565 7_565
N4 Fe2 Fe3 Fe1 121.64(17) . .
N6 Fe2 Fe3 Fe1 -144.46(11) . .
N1 Fe2 Fe3 Fe1 40.02(11) . .
N8 Fe2 Fe3 Fe1 130.88(18) . .
N2 Fe2 Fe3 Fe1 -55.55(17) . .
Fe1 Fe2 Fe3 Fe1 -104.68(3) 7_565 .
Fe3 Fe2 Fe3 Fe1 -52.15(2) 7_565 .
N4 Fe2 Fe3 Fe2 173.79(17) . 7_565
N6 Fe2 Fe3 Fe2 -92.31(11) . 7_565
N1 Fe2 Fe3 Fe2 92.17(11) . 7_565
N8 Fe2 Fe3 Fe2 -176.97(18) . 7_565
N2 Fe2 Fe3 Fe2 -3.40(17) . 7_565
Fe1 Fe2 Fe3 Fe2 52.15(2) . 7_565
Fe1 Fe2 Fe3 Fe2 -52.53(2) 7_565 7_565
Fe3 Fe2 Fe3 Fe2 0.0 7_565 7_565
N6 Fe1 N1 C11 81.0(8) 7_565 .
N5 Fe1 N1 C11 -9.4(4) . .
N3 Fe1 N1 C11 157.2(3) 7_565 .
Fe3 Fe1 N1 C11 -152.1(3) 7_565 .
Fe2 Fe1 N1 C11 -107.0(4) . .
Fe2 Fe1 N1 C11 -99.8(4) 7_565 .
Fe3 Fe1 N1 C11 -56.6(3) . .
N6 Fe1 N1 C3 -50.4(9) 7_565 .
N5 Fe1 N1 C3 -140.8(3) . .
N3 Fe1 N1 C3 25.8(4) 7_565 .
Fe3 Fe1 N1 C3 76.5(3) 7_565 .
Fe2 Fe1 N1 C3 121.6(4) . .
Fe2 Fe1 N1 C3 128.8(3) 7_565 .
Fe3 Fe1 N1 C3 172.0(3) . .
N6 Fe1 N1 Fe2 -172.0(7) 7_565 .
N5 Fe1 N1 Fe2 97.57(15) . .
N3 Fe1 N1 Fe2 -95.82(15) 7_565 .
Fe3 Fe1 N1 Fe2 -45.16(11) 7_565 .
Fe2 Fe1 N1 Fe2 7.2(2) 7_565 .
Fe3 Fe1 N1 Fe2 50.37(10) . .
N4 Fe2 N1 C11 23.0(3) . .
N8 Fe2 N1 C11 -64.4(3) . .
N2 Fe2 N1 C11 -155.7(3) . .
Fe1 Fe2 N1 C11 115.8(3) . .
Fe1 Fe2 N1 C11 110.0(3) 7_565 .
Fe3 Fe2 N1 C11 158.2(3) 7_565 .
Fe3 Fe2 N1 C11 68.1(3) . .
N4 Fe2 N1 C3 147.3(4) . .
N8 Fe2 N1 C3 59.9(4) . .
N2 Fe2 N1 C3 -31.4(4) . .
Fe1 Fe2 N1 C3 -119.8(4) . .
Fe1 Fe2 N1 C3 -125.6(3) 7_565 .
Fe3 Fe2 N1 C3 -77.5(3) 7_565 .
Fe3 Fe2 N1 C3 -167.6(3) . .
N4 Fe2 N1 Fe1 -92.86(15) . .
N8 Fe2 N1 Fe1 179.77(15) . .
N2 Fe2 N1 Fe1 88.46(15) . .
Fe1 Fe2 N1 Fe1 -5.8(2) 7_565 .
Fe3 Fe2 N1 Fe1 42.36(10) 7_565 .
Fe3 Fe2 N1 Fe1 -47.72(10) . .
N6 Fe2 N2 C21 -18.1(3) . .
N1 Fe2 N2 C21 162.7(3) . .
N8 Fe2 N2 C21 71.1(3) . .
Fe1 Fe2 N2 C21 -149.2(3) . .
Fe1 Fe2 N2 C21 -64.3(3) 7_565 .
Fe3 Fe2 N2 C21 -108.9(3) 7_565 .
Fe3 Fe2 N2 C21 -104.2(3) . .
N6 Fe2 N2 C4 -145.2(3) . .
N1 Fe2 N2 C4 35.6(3) . .
N8 Fe2 N2 C4 -56.1(3) . .
Fe1 Fe2 N2 C4 83.7(3) . .
Fe1 Fe2 N2 C4 168.6(3) 7_565 .
Fe3 Fe2 N2 C4 123.9(4) 7_565 .
Fe3 Fe2 N2 C4 128.7(3) . .
N6 Fe2 N2 Fe3 90.86(16) . 7_565
N1 Fe2 N2 Fe3 -88.38(16) . 7_565
N8 Fe2 N2 Fe3 179.98(17) . 7_565
Fe1 Fe2 N2 Fe3 -40.25(12) . 7_565
Fe1 Fe2 N2 Fe3 44.62(11) 7_565 7_565
Fe3 Fe2 N2 Fe3 4.7(2) . 7_565
N4 Fe3 N3 C31 17.3(3) . .
N2 Fe3 N3 C31 -161.8(3) 7_565 .
N7 Fe3 N3 C31 -70.1(3) . .
Fe1 Fe3 N3 C31 108.8(4) 7_565 .
Fe1 Fe3 N3 C31 103.7(3) . .
Fe2 Fe3 N3 C31 151.3(3) 7_565 .
Fe2 Fe3 N3 C31 61.5(3) . .
N4 Fe3 N3 C5 144.6(3) . .
N2 Fe3 N3 C5 -34.5(3) 7_565 .
N7 Fe3 N3 C5 57.2(3) . .
Fe1 Fe3 N3 C5 -123.9(3) 7_565 .
Fe1 Fe3 N3 C5 -129.0(3) . .
Fe2 Fe3 N3 C5 -81.4(3) 7_565 .
Fe2 Fe3 N3 C5 -171.2(3) . .
N4 Fe3 N3 Fe1 -91.51(15) . 7_565
N2 Fe3 N3 Fe1 89.40(15) 7_565 7_565
N7 Fe3 N3 Fe1 -178.89(15) . 7_565
Fe1 Fe3 N3 Fe1 -5.1(2) . 7_565
Fe2 Fe3 N3 Fe1 42.56(10) 7_565 7_565
Fe2 Fe3 N3 Fe1 -47.26(10) . 7_565
N6 Fe2 N4 C16 155.9(3) . .
N1 Fe2 N4 C16 -25.0(3) . .
N8 Fe2 N4 C16 66.8(3) . .
Fe1 Fe2 N4 C16 -73.1(3) . .
Fe1 Fe2 N4 C16 -157.9(3) 7_565 .
Fe3 Fe2 N4 C16 -111.1(3) 7_565 .
Fe3 Fe2 N4 C16 -120.0(4) . .
N6 Fe2 N4 Fe3 -84.10(16) . .
N1 Fe2 N4 Fe3 94.97(16) . .
N8 Fe2 N4 Fe3 -173.19(17) . .
Fe1 Fe2 N4 Fe3 46.88(11) . .
Fe1 Fe2 N4 Fe3 -37.89(12) 7_565 .
Fe3 Fe2 N4 Fe3 8.8(2) 7_565 .
N5 Fe3 N4 C16 21.1(4) . .
N7 Fe3 N4 C16 -70.8(4) . .
N3 Fe3 N4 C16 -159.1(4) . .
Fe1 Fe3 N4 C16 152.7(3) 7_565 .
Fe1 Fe3 N4 C16 68.1(3) . .
Fe2 Fe3 N4 C16 105.9(3) 7_565 .
Fe2 Fe3 N4 C16 114.5(4) . .
N5 Fe3 N4 Fe2 -93.42(16) . .
N7 Fe3 N4 Fe2 174.72(17) . .
N3 Fe3 N4 Fe2 86.35(16) . .
Fe1 Fe3 N4 Fe2 38.20(12) 7_565 .
Fe1 Fe3 N4 Fe2 -46.39(11) . .
Fe2 Fe3 N4 Fe2 -8.6(2) 7_565 .
N6 Fe1 N5 C26 -10.1(4) 7_565 .
N1 Fe1 N5 C26 157.4(4) . .
N3 Fe1 N5 C26 42.9(8) 7_565 .
Fe3 Fe1 N5 C26 -100.4(4) 7_565 .
Fe2 Fe1 N5 C26 -153.9(3) . .
Fe2 Fe1 N5 C26 -58.8(4) 7_565 .
Fe3 Fe1 N5 C26 -110.7(4) . .
N6 Fe1 N5 Fe3 100.57(16) 7_565 .
N1 Fe1 N5 Fe3 -91.89(16) . .
N3 Fe1 N5 Fe3 153.6(6) 7_565 .
Fe3 Fe1 N5 Fe3 10.3(3) 7_565 .
Fe2 Fe1 N5 Fe3 -43.19(12) . .
Fe2 Fe1 N5 Fe3 51.86(11) 7_565 .
N4 Fe3 N5 C26 -153.5(3) . .
N2 Fe3 N5 C26 25.5(3) 7_565 .
N7 Fe3 N5 C26 -66.1(3) . .
Fe1 Fe3 N5 C26 113.3(3) 7_565 .
Fe1 Fe3 N5 C26 121.8(3) . .
Fe2 Fe3 N5 C26 72.5(3) 7_565 .
Fe2 Fe3 N5 C26 162.2(3) . .
N4 Fe3 N5 Fe1 84.68(16) . .
N2 Fe3 N5 Fe1 -96.26(16) 7_565 .
N7 Fe3 N5 Fe1 172.12(15) . .
Fe1 Fe3 N5 Fe1 -8.5(2) 7_565 .
Fe2 Fe3 N5 Fe1 -49.33(10) 7_565 .
Fe2 Fe3 N5 Fe1 40.39(11) . .
N4 Fe2 N6 C36 -21.3(4) . .
N8 Fe2 N6 C36 66.3(4) . .
N2 Fe2 N6 C36 157.4(4) . .
Fe1 Fe2 N6 C36 -107.7(3) . .
Fe1 Fe2 N6 C36 -115.2(4) 7_565 .
Fe3 Fe2 N6 C36 -156.5(3) 7_565 .
Fe3 Fe2 N6 C36 -66.5(3) . .
N4 Fe2 N6 Fe1 93.87(16) . 7_565
N8 Fe2 N6 Fe1 -178.55(16) . 7_565
N2 Fe2 N6 Fe1 -87.42(16) . 7_565
Fe1 Fe2 N6 Fe1 7.4(2) . 7_565
Fe3 Fe2 N6 Fe1 -41.29(11) 7_565 7_565
Fe3 Fe2 N6 Fe1 48.66(10) . 7_565
N4 Fe2 N8 C81 17.2(19) . .
N6 Fe2 N8 C81 -72.5(19) . .
N1 Fe2 N8 C81 100.2(19) . .
N2 Fe2 N8 C81 -164.9(19) . .
Fe1 Fe2 N8 C81 100.5(19) . .
Fe1 Fe2 N8 C81 -74.0(19) 7_565 .
Fe3 Fe2 N8 C81 -164.9(18) 7_565 .
Fe3 Fe2 N8 C81 11(2) . .
C11 N1 C3 C2 170.6(4) . .
Fe1 N1 C3 C2 -54.0(5) . .
Fe2 N1 C3 C2 45.9(5) . .
C4 C2 C3 N1 -58.4(6) . .
C5 C2 C3 N1 68.5(6) 7_565 .
C1 C2 C3 N1 -175.6(4) . .
C21 N2 C4 C2 172.3(4) . .
Fe3 N2 C4 C2 45.4(5) 7_565 .
Fe2 N2 C4 C2 -58.0(5) . .
C5 C2 C4 N2 -58.8(6) 7_565 .
C3 C2 C4 N2 66.8(6) . .
C1 C2 C4 N2 -176.4(4) . .
C31 N3 C5 C2 -172.0(4) . 7_565
Fe1 N3 C5 C2 -38.7(6) 7_565 7_565
Fe3 N3 C5 C2 57.8(5) . 7_565
C3 N1 C11 C12 31.3(7) . .
Fe1 N1 C11 C12 -105.4(5) . .
Fe2 N1 C11 C12 163.3(4) . .
C3 N1 C11 C16 -149.4(4) . .
Fe1 N1 C11 C16 74.0(5) . .
Fe2 N1 C11 C16 -17.3(5) . .
C16 C11 C12 C13 0.2(8) . .
N1 C11 C12 C13 179.6(5) . .
C11 C12 C13 C14 0.0(8) . .
C12 C13 C14 C15 0.4(8) . .
C13 C14 C15 C16 -1.0(8) . .
C14 C15 C16 N4 -176.5(5) . .
C14 C15 C16 C11 1.2(8) . .
Fe2 N4 C16 C15 -160.3(4) . .
Fe3 N4 C16 C15 97.5(5) . .
Fe2 N4 C16 C11 21.8(5) . .
Fe3 N4 C16 C11 -80.4(5) . .
C12 C11 C16 C15 -0.9(7) . .
N1 C11 C16 C15 179.7(4) . .
C12 C11 C16 N4 177.1(4) . .
N1 C11 C16 N4 -2.3(6) . .
C4 N2 C21 C22 30.0(6) . .
Fe3 N2 C21 C22 164.2(4) 7_565 .
Fe2 N2 C21 C22 -100.6(5) . .
C4 N2 C21 C26 -151.0(4) . 7_565
Fe3 N2 C21 C26 -16.8(5) 7_565 7_565
Fe2 N2 C21 C26 78.3(4) . 7_565
C26 C21 C22 C23 2.7(7) 7_565 7_565
N2 C21 C22 C23 -178.4(5) . 7_565
C22 C23 C24 C25 0.8(8) 7_565 .
C23 C24 C25 C26 -0.5(8) . .
C24 C25 C26 C21 -1.5(8) . 7_565
C24 C25 C26 N5 176.7(5) . .
Fe1 N5 C26 C25 -104.0(5) . .
Fe3 N5 C26 C25 158.8(4) . .
Fe1 N5 C26 C21 74.3(5) . 7_565
Fe3 N5 C26 C21 -23.0(5) . 7_565
C5 N3 C31 C36 151.2(4) . .
Fe1 N3 C31 C36 11.1(5) 7_565 .
Fe3 N3 C31 C36 -78.8(5) . .
C5 N3 C31 C32 -27.6(6) . .
Fe1 N3 C31 C32 -167.7(4) 7_565 .
Fe3 N3 C31 C32 102.4(5) . .
C36 C31 C32 C33 -0.9(8) . .
N3 C31 C32 C33 177.8(5) . .
C31 C32 C33 C34 0.9(9) . .
C32 C33 C34 C35 0.0(9) . .
C33 C34 C35 C36 -1.0(9) . .
C34 C35 C36 N6 178.9(5) . .
C34 C35 C36 C31 0.9(8) . .
Fe1 N6 C36 C35 165.4(4) 7_565 .
Fe2 N6 C36 C35 -96.4(5) . .
Fe1 N6 C36 C31 -16.5(5) 7_565 .
Fe2 N6 C36 C31 81.8(5) . .
C32 C31 C36 C35 0.0(7) . .
N3 C31 C36 C35 -178.9(5) . .
C32 C31 C36 N6 -178.1(4) . .
N3 C31 C36 N6 3.0(6) . .
C4A O1A C1A C2A -8(2) . .
O1A C1A C2A C3A 22(2) . .
C1A C2A C3A C4A -27(2) . .
C1A O1A C4A C3A -9(2) . .
C2A C3A C4A O1A 22(2) . .
C4B O1B C1B C2B -2(3) . .
O1B C1B C2B C3B -24(2) . .
C1B C2B C3B C4B 39.1(19) . .
C1B O1B C4B C3B 27(3) . .
C2B C3B C4B O1B -40(2) . .
